data_7060581
loop_
_publ_author_name
'Kordestani, Nazanin'
'Amiri Rudbari, Hadi'
'Correia, Isabel'
'Valente, Andreia'
'C\^orte-Real, Leonor'
'Islam, Mohammad Khairul'
'Micale, Nicola'
'Braun, Jason D.'
'Herbert, David E.'
'Tumanov, Nikolay'
'Wouters, Johan'
'Enamullah, Mohammed'

_publ_section_title
;
 Heteroleptic enantiopure Pd(ii)-complexes derived from
 halogen-substituted Schiff bases and 2-picolylamine: synthesis,
 experimental and computational characterization and investigation of the
 influence of chirality and halogen atoms on the anticancer activity
;
_journal_issue 20
_journal_name_full 'New Journal of Chemistry'
_journal_page_first 9163
_journal_page_last 9180
_journal_paper_doi 10.1039/D1NJ01491A
_journal_volume 45
_journal_year 2021
_chemical_absolute_configuration ad
_chemical_formula_moiety 'C28 H20 Cl2 N O3'
_chemical_formula_sum 'C28 H20 Cl2 N O3'
_chemical_formula_weight 489.35
_space_group_crystal_system orthorhombic
_space_group_IT_number 19
_space_group_name_Hall 'P 2ac 2ab'
_space_group_name_H-M_alt 'P 21 21 21'
_atom_sites_solution_hydrogens geom
_atom_sites_solution_primary dual
_atom_sites_solution_secondary difmap
_audit_block_doi 10.5517/ccdc.csd.cc24sbny
_audit_creation_method SHELXL-2017/1
_audit_update_record
;
2020-03-11 deposited with the CCDC.	2021-04-16 downloaded from the CCDC.
;
_cell_angle_alpha 90
_cell_angle_beta 90
_cell_angle_gamma 90
_cell_formula_units_Z 4
_cell_length_a 5.53090(10)
_cell_length_b 15.5653(3)
_cell_length_c 27.3771(5)
_cell_measurement_reflns_used 9650
_cell_measurement_temperature 170(2)
_cell_measurement_theta_max 74.54
_cell_measurement_theta_min 3.23
_cell_volume 2356.90(8)
_computing_cell_refinement 'Bruker SAINT'
_computing_data_collection 'Bruker APEX3'
_computing_data_reduction 'Bruker SAINT'
_computing_molecular_graphics 'Bruker SHELXTL'
_computing_publication_material 'Bruker SHELXTL'
_computing_structure_refinement 'SHELXL-2017/1 (Sheldrick, 2017)'
_computing_structure_solution 'SHELXT (Sheldrick 2008)'
_diffrn_ambient_temperature 170(2)
_diffrn_measured_fraction_theta_full 0.996
_diffrn_measured_fraction_theta_max 0.996
_diffrn_measurement_device_type 'Bruker D8 Photon II'
_diffrn_measurement_method '\f and \w scans'
_diffrn_radiation_type CuK\a
_diffrn_radiation_wavelength 1.54178
_diffrn_reflns_av_R_equivalents 0.1001
_diffrn_reflns_av_unetI/netI 0.0500
_diffrn_reflns_Laue_measured_fraction_full 0.996
_diffrn_reflns_Laue_measured_fraction_max 0.996
_diffrn_reflns_limit_h_max 5
_diffrn_reflns_limit_h_min -6
_diffrn_reflns_limit_k_max 19
_diffrn_reflns_limit_k_min -19
_diffrn_reflns_limit_l_max 34
_diffrn_reflns_limit_l_min -34
_diffrn_reflns_number 43902
_diffrn_reflns_point_group_measured_fraction_full 0.996
_diffrn_reflns_point_group_measured_fraction_max 0.996
_diffrn_reflns_theta_full 67.679
_diffrn_reflns_theta_max 74.603
_diffrn_reflns_theta_min 3.228
_exptl_absorpt_coefficient_mu 2.732
_exptl_absorpt_correction_T_max 1.0000
_exptl_absorpt_correction_T_min 0.6957
_exptl_absorpt_correction_type numerical
_exptl_absorpt_process_details 'SADABS (Sheldrick, 2008)'
_exptl_crystal_colour colourless
_exptl_crystal_density_diffrn 1.379
_exptl_crystal_description stick
_exptl_crystal_F_000 1012
_exptl_crystal_recrystallization_method 'Re-crystallisation from solvent: DCM, Toluene'
_exptl_crystal_size_max 0.257
_exptl_crystal_size_mid 0.027
_exptl_crystal_size_min 0.022
_refine_diff_density_max 0.362
_refine_diff_density_min -0.458
_refine_diff_density_rms 0.086
_refine_ls_abs_structure_details
; 
 Flack x determined using 1640 quotients [(I+)-(I-)]/[(I+)+(I-)] 
 (Parsons, Flack and Wagner, Acta Cryst. B69 (2013) 249-259). 
;
_refine_ls_abs_structure_Flack 0.022(9)
_refine_ls_extinction_coef 0.0044(8)
_refine_ls_extinction_expression Fc^*^=kFc[1+0.001xFc^2^\l^3^/sin(2\q)]^-1/4^
_refine_ls_extinction_method 'SHELXL-2017/1 (Sheldrick 2017)'
_refine_ls_goodness_of_fit_ref 1.042
_refine_ls_hydrogen_treatment constr
_refine_ls_matrix_type full
_refine_ls_number_parameters 318
_refine_ls_number_reflns 4799
_refine_ls_number_restraints 0
_refine_ls_restrained_S_all 1.042
_refine_ls_R_factor_all 0.0710
_refine_ls_R_factor_gt 0.0599
_refine_ls_shift/su_max 0.000
_refine_ls_shift/su_mean 0.000
_refine_ls_structure_factor_coef Fsqd
_refine_ls_weighting_details 'w=1/[\s^2^(Fo^2^)+(0.1212P)^2^+0.0503P] where P=(Fo^2^+2Fc^2^)/3'
_refine_ls_weighting_scheme calc
_refine_ls_wR_factor_gt 0.1446
_refine_ls_wR_factor_ref 0.1625
_reflns_Friedel_coverage 0.721
_reflns_Friedel_fraction_full 0.995
_reflns_Friedel_fraction_max 0.996
_reflns_number_gt 4195
_reflns_number_total 4799
_reflns_threshold_expression 'I > 2\s(I)'
_cod_data_source_file d1nj01491a2.cif
_cod_data_source_block loy007
_cod_depositor_comments 'Adding full bibliography for 7060575--7060596.cif.'
_cod_database_code 7060581
_shelx_shelxl_version_number 2017/1
_shelx_space_group_comment
; 
The symmetry employed for this shelxl refinement is uniquely defined 
by the following loop, which should always be used as a source of 
symmetry information in preference to the above space-group names. 
They are only intended as comments. 
;
_shelx_estimated_absorpt_t_min 0.540
_shelx_estimated_absorpt_t_max 0.942

loop_
_space_group_symop_operation_xyz
'x, y, z'
'-x+1/2, -y, z+1/2'
'-x, y+1/2, -z+1/2'
'x+1/2, -y+1/2, -z'

loop_
_atom_site_label
_atom_site_type_symbol
_atom_site_fract_x
_atom_site_fract_y
_atom_site_fract_z
_atom_site_U_iso_or_equiv
_atom_site_adp_type
_atom_site_occupancy
_atom_site_site_symmetry_order
_atom_site_calc_flag
_atom_site_refinement_flags_posn
_atom_site_refinement_flags_adp
_atom_site_refinement_flags_occupancy
_atom_site_disorder_assembly
_atom_site_disorder_group
Cl1 Cl -0.2242(3) 0.56763(9) 0.06403(5) 0.0538(4) Uani 1 1 d . . . . .
Cl2A Cl 0.1856(3) 0.70393(9) 0.04039(4) 0.0435(4) Uani 0.821(4) 1 d . . P . .
Cl2B Cl -0.3577(12) 0.5331(4) 0.1604(3) 0.044(2) Uani 0.179(4) 1 d . . P . .
O1 O 0.9434(6) 0.6787(2) 0.34302(12) 0.0356(7) Uani 1 1 d . . . . .
O2 O 0.7390(6) 0.80733(17) 0.27554(9) 0.0280(6) Uani 1 1 d . . . . .
O3 O 0.9989(7) 0.9136(2) 0.28048(12) 0.0430(8) Uani 1 1 d . . . . .
N N 0.6519(6) 0.5959(2) 0.30598(12) 0.0268(7) Uani 1 1 d . . . . .
C1 C 0.7558(7) 0.6702(2) 0.31934(13) 0.0256(7) Uani 1 1 d . . . . .
C2 C 0.5949(7) 0.7442(2) 0.30039(13) 0.0243(8) Uani 1 1 d . . . . .
C3 C 0.4383(7) 0.6991(2) 0.26349(13) 0.0236(7) Uani 1 1 d . . . . .
C4 C 0.4323(8) 0.6054(2) 0.27696(15) 0.0283(8) Uani 1 1 d . . . . .
H4A H 0.286493 0.591411 0.296370 0.034 Uiso 1 1 calc R U . . .
H4B H 0.436733 0.568477 0.247544 0.034 Uiso 1 1 calc R U . . .
C5 C 0.4485(7) 0.7834(3) 0.34222(13) 0.0253(7) Uani 1 1 d . . . . .
H5A H 0.312534 0.816977 0.328479 0.030 Uiso 1 1 calc R U . . .
H5B H 0.379555 0.736662 0.362384 0.030 Uiso 1 1 calc R U . . .
C6 C 0.5989(7) 0.8408(2) 0.37401(13) 0.0240(7) Uani 1 1 d . . . . .
C7 C 0.7896(8) 0.8806(3) 0.35328(15) 0.0292(8) Uani 1 1 d . . . . .
H7 H 0.886391 0.917573 0.372753 0.035 Uiso 1 1 calc R U . . .
C8 C 0.8523(8) 0.8687(3) 0.30192(14) 0.0296(8) Uani 1 1 d . . . . .
C11 C 0.3464(8) 0.7360(2) 0.22349(14) 0.0278(8) Uani 1 1 d . . . . .
H11 H 0.374848 0.795764 0.219456 0.033 Uiso 1 1 calc R U . . .
C12 C 0.2062(7) 0.6931(2) 0.18536(13) 0.0265(8) Uani 1 1 d . . . . .
C13 C 0.2532(8) 0.7137(2) 0.13655(14) 0.0290(8) Uani 1 1 d . . . . .
H13 H 0.375176 0.754570 0.128987 0.035 Uiso 1 1 calc R U . . .
C14 C 0.1239(8) 0.6752(3) 0.09904(15) 0.0316(9) Uani 1 1 d . . . . .
C15 C -0.0575(9) 0.6163(3) 0.10968(17) 0.0349(9) Uani 1 1 d . . . . .
C16 C -0.1070(8) 0.5954(3) 0.15788(18) 0.0376(10) Uani 1 1 d . . . . .
C17 C 0.0259(8) 0.6331(3) 0.19550(15) 0.0338(9) Uani 1 1 d . . . . .
H17 H -0.006830 0.617757 0.228421 0.041 Uiso 1 1 calc R U . . .
C21 C 0.7456(9) 0.5108(3) 0.31862(16) 0.0344(9) Uani 1 1 d . . . . .
H21A H 0.903690 0.517435 0.335159 0.041 Uiso 1 1 calc R U . . .
H21B H 0.772392 0.477643 0.288249 0.041 Uiso 1 1 calc R U . . .
C22 C 0.5772(8) 0.4614(2) 0.35140(14) 0.0249(8) Uani 1 1 d . . . . .
C23 C 0.6208(10) 0.4561(3) 0.40120(15) 0.0348(10) Uani 1 1 d . . . . .
H23 H 0.759501 0.483283 0.414623 0.042 Uiso 1 1 calc R U . . .
C24 C 0.4653(12) 0.4120(3) 0.43140(17) 0.0491(13) Uani 1 1 d . . . . .
H24 H 0.496228 0.409069 0.465497 0.059 Uiso 1 1 calc R U . . .
C25 C 0.2639(11) 0.3718(3) 0.4119(2) 0.0516(13) Uani 1 1 d . . . . .
H25 H 0.156369 0.341352 0.432758 0.062 Uiso 1 1 calc R U . . .
C26 C 0.2189(9) 0.3756(3) 0.3628(2) 0.0478(12) Uani 1 1 d . . . . .
H26 H 0.081000 0.347616 0.349624 0.057 Uiso 1 1 calc R U . . .
C27 C 0.3742(8) 0.4203(2) 0.33247(15) 0.0314(8) Uani 1 1 d . . . . .
H27 H 0.342091 0.422981 0.298411 0.038 Uiso 1 1 calc R U . . .
C31 C 0.5283(7) 0.8537(2) 0.42568(13) 0.0240(7) Uani 1 1 d . . . . .
C32 C 0.3130(7) 0.8193(3) 0.44373(14) 0.0287(8) Uani 1 1 d . . . . .
H32 H 0.206509 0.790021 0.422199 0.034 Uiso 1 1 calc R U . . .
C33 C 0.2517(9) 0.8275(3) 0.49319(16) 0.0346(9) Uani 1 1 d . . . . .
H33 H 0.103903 0.804354 0.504965 0.041 Uiso 1 1 calc R U . . .
C34 C 0.4061(10) 0.8693(3) 0.52463(17) 0.0408(11) Uani 1 1 d . . . . .
H34 H 0.367780 0.873163 0.558385 0.049 Uiso 1 1 calc R U . . .
C35 C 0.6188(10) 0.9058(3) 0.50692(17) 0.0407(11) Uani 1 1 d . . . . .
H35 H 0.722912 0.936121 0.528460 0.049 Uiso 1 1 calc R U . . .
C36 C 0.6786(8) 0.8980(3) 0.45814(15) 0.0337(9) Uani 1 1 d . . . . .
H36 H 0.824100 0.923081 0.446458 0.040 Uiso 1 1 calc R U . . .

loop_
_atom_site_aniso_label
_atom_site_aniso_U_11
_atom_site_aniso_U_22
_atom_site_aniso_U_33
_atom_site_aniso_U_23
_atom_site_aniso_U_13
_atom_site_aniso_U_12
Cl1 0.0494(7) 0.0558(7) 0.0563(7) -0.0188(5) -0.0159(6) -0.0099(6)
Cl2A 0.0597(10) 0.0518(7) 0.0190(5) -0.0026(5) -0.0043(5) -0.0083(6)
Cl2B 0.033(3) 0.047(3) 0.051(4) 0.000(3) -0.003(3) -0.002(3)
O1 0.0220(14) 0.0406(15) 0.0441(16) 0.0044(13) -0.0033(12) 0.0031(12)
O2 0.0310(15) 0.0308(12) 0.0223(12) 0.0060(10) 0.0034(10) -0.0063(11)
O3 0.045(2) 0.0474(17) 0.0370(16) 0.0065(13) 0.0099(14) -0.0194(15)
N 0.0204(15) 0.0288(15) 0.0313(16) 0.0067(12) 0.0016(12) 0.0027(13)
C1 0.0214(18) 0.0320(17) 0.0232(16) 0.0034(14) 0.0056(13) 0.0032(15)
C2 0.0226(19) 0.0267(17) 0.0238(16) 0.0028(13) 0.0042(14) -0.0028(14)
C3 0.0254(18) 0.0237(16) 0.0216(15) 0.0010(13) 0.0008(13) 0.0003(13)
C4 0.030(2) 0.0256(17) 0.0293(18) 0.0053(14) -0.0017(15) -0.0022(15)
C5 0.0183(17) 0.0327(17) 0.0251(16) -0.0034(14) 0.0008(13) 0.0004(14)
C6 0.0215(18) 0.0256(16) 0.0250(17) -0.0001(13) -0.0010(14) 0.0000(13)
C7 0.025(2) 0.0330(17) 0.0299(18) 0.0035(14) -0.0009(15) -0.0071(15)
C8 0.027(2) 0.0342(19) 0.0276(18) 0.0053(15) 0.0007(15) -0.0073(16)
C11 0.030(2) 0.0272(16) 0.0262(17) 0.0008(14) -0.0024(15) -0.0004(15)
C12 0.0263(19) 0.0267(16) 0.0266(17) 0.0006(13) -0.0037(14) 0.0012(14)
C13 0.030(2) 0.0298(17) 0.0268(17) 0.0017(14) -0.0046(15) -0.0010(16)
C14 0.037(2) 0.0319(18) 0.0263(18) -0.0032(15) -0.0046(16) 0.0013(17)
C15 0.030(2) 0.0320(19) 0.042(2) -0.0086(17) -0.0065(17) 0.0008(16)
C16 0.030(2) 0.038(2) 0.045(2) -0.0053(18) 0.0006(18) -0.0075(17)
C17 0.029(2) 0.040(2) 0.033(2) -0.0007(17) 0.0007(16) -0.0046(17)
C21 0.035(2) 0.0289(17) 0.039(2) 0.0068(16) 0.0099(17) 0.0099(17)
C22 0.028(2) 0.0206(15) 0.0266(18) -0.0001(13) 0.0003(15) 0.0031(14)
C23 0.049(3) 0.0290(18) 0.0269(19) -0.0027(15) -0.0054(17) 0.0004(17)
C24 0.075(4) 0.042(2) 0.030(2) 0.0073(18) 0.013(2) 0.009(3)
C25 0.047(3) 0.042(2) 0.066(3) 0.017(2) 0.022(3) 0.005(2)
C26 0.028(2) 0.033(2) 0.082(4) 0.010(2) -0.003(2) -0.0021(18)
C27 0.031(2) 0.0266(17) 0.036(2) 0.0003(15) -0.0091(16) 0.0019(16)
C31 0.0170(17) 0.0284(17) 0.0265(17) 0.0000(13) -0.0004(13) 0.0035(13)
C32 0.0206(18) 0.0364(18) 0.0290(18) 0.0001(15) 0.0014(14) 0.0003(15)
C33 0.035(2) 0.038(2) 0.031(2) -0.0019(15) 0.0085(16) 0.0020(18)
C34 0.051(3) 0.040(2) 0.031(2) -0.0095(18) 0.0095(19) 0.005(2)
C35 0.044(3) 0.043(2) 0.035(2) -0.0123(18) 0.0018(19) -0.005(2)
C36 0.028(2) 0.042(2) 0.032(2) -0.0091(16) -0.0003(17) -0.0049(16)

loop_
_atom_type_symbol
_atom_type_description
_atom_type_scat_dispersion_real
_atom_type_scat_dispersion_imag
_atom_type_scat_source
C C 0.0181 0.0091 'International Tables Vol C Tables 4.2.6.8 and 6.1.1.4'
H H 0.0000 0.0000 'International Tables Vol C Tables 4.2.6.8 and 6.1.1.4'
N N 0.0311 0.0180 'International Tables Vol C Tables 4.2.6.8 and 6.1.1.4'
O O 0.0492 0.0322 'International Tables Vol C Tables 4.2.6.8 and 6.1.1.4'
Cl Cl 0.3639 0.7018 'International Tables Vol C Tables 4.2.6.8 and 6.1.1.4'

loop_
_citation_id
_citation_doi
_citation_year
1 10.1021/acs.orglett.0c00608 2020

loop_
_geom_angle_atom_site_label_1
_geom_angle_atom_site_label_2
_geom_angle_atom_site_label_3
_geom_angle
_geom_angle_site_symmetry_1
_geom_angle_site_symmetry_3
_geom_angle_publ_flag
C8 O2 C2 119.2(3) . . ?
C1 N C4 114.7(3) . . ?
C1 N C21 124.3(4) . . ?
C4 N C21 121.0(4) . . ?
O1 C1 N 126.8(4) . . ?
O1 C1 C2 125.5(4) . . ?
N C1 C2 107.7(3) . . ?
O2 C2 C3 108.7(3) . . ?
O2 C2 C5 112.1(3) . . ?
C3 C2 C5 112.6(3) . . ?
O2 C2 C1 110.5(3) . . ?
C3 C2 C1 102.1(3) . . ?
C5 C2 C1 110.5(3) . . ?
C11 C3 C2 124.7(3) . . ?
C11 C3 C4 127.5(4) . . ?
C2 C3 C4 107.5(3) . . ?
N C4 C3 102.3(3) . . ?
C6 C5 C2 112.3(3) . . ?
C7 C6 C31 123.1(3) . . ?
C7 C6 C5 117.6(3) . . ?
C31 C6 C5 119.3(3) . . ?
C6 C7 C8 122.2(4) . . ?
O3 C8 O2 117.1(4) . . ?
O3 C8 C7 123.2(4) . . ?
O2 C8 C7 119.6(3) . . ?
C3 C11 C12 126.2(4) . . ?
C17 C12 C13 118.5(4) . . ?
C17 C12 C11 122.9(3) . . ?
C13 C12 C11 118.6(4) . . ?
C14 C13 C12 120.8(4) . . ?
C13 C14 C15 120.1(4) . . ?
C13 C14 Cl2A 118.8(3) . . ?
C15 C14 Cl2A 121.1(3) . . ?
C16 C15 C14 119.8(4) . . ?
C16 C15 Cl1 118.7(4) . . ?
C14 C15 Cl1 121.5(4) . . ?
C15 C16 C17 120.0(4) . . ?
C15 C16 Cl2B 109.6(4) . . ?
C17 C16 Cl2B 130.0(5) . . ?
C12 C17 C16 120.8(4) . . ?
N C21 C22 112.6(3) . . ?
C23 C22 C27 118.6(4) . . ?
C23 C22 C21 120.6(4) . . ?
C27 C22 C21 120.8(4) . . ?
C24 C23 C22 120.8(5) . . ?
C23 C24 C25 119.8(5) . . ?
C26 C25 C24 120.3(5) . . ?
C25 C26 C27 120.0(5) . . ?
C26 C27 C22 120.5(4) . . ?
C32 C31 C36 118.1(4) . . ?
C32 C31 C6 120.8(3) . . ?
C36 C31 C6 121.1(3) . . ?
C31 C32 C33 120.9(4) . . ?
C34 C33 C32 119.8(4) . . ?
C33 C34 C35 119.9(4) . . ?
C36 C35 C34 120.2(4) . . ?
C35 C36 C31 121.0(4) . . ?

loop_
_geom_bond_atom_site_label_1
_geom_bond_atom_site_label_2
_geom_bond_distance
_geom_bond_site_symmetry_2
_geom_bond_publ_flag
Cl1 C15 1.728(4) . ?
Cl2A C14 1.701(4) . ?
Cl2B C16 1.693(8) . ?
O1 C1 1.231(5) . ?
O2 C8 1.352(5) . ?
O2 C2 1.436(4) . ?
O3 C8 1.221(5) . ?
N C1 1.341(5) . ?
N C4 1.459(5) . ?
N C21 1.464(5) . ?
C1 C2 1.546(5) . ?
C2 C3 1.505(5) . ?
C2 C5 1.530(5) . ?
C3 C11 1.337(5) . ?
C3 C4 1.505(5) . ?
C5 C6 1.499(5) . ?
C6 C7 1.348(5) . ?
C6 C31 1.481(5) . ?
C7 C8 1.460(6) . ?
C11 C12 1.462(5) . ?
C12 C17 1.394(6) . ?
C12 C13 1.398(5) . ?
C13 C14 1.388(6) . ?
C14 C15 1.390(6) . ?
C15 C16 1.386(7) . ?
C16 C17 1.395(6) . ?
C21 C22 1.505(6) . ?
C22 C23 1.387(6) . ?
C22 C27 1.393(6) . ?
C23 C24 1.377(7) . ?
C24 C25 1.385(9) . ?
C25 C26 1.368(9) . ?
C26 C27 1.383(7) . ?
C31 C32 1.395(6) . ?
C31 C36 1.399(5) . ?
C32 C33 1.402(6) . ?
C33 C34 1.375(7) . ?
C34 C35 1.394(7) . ?
C35 C36 1.381(6) . ?

loop_
_geom_torsion_atom_site_label_1
_geom_torsion_atom_site_label_2
_geom_torsion_atom_site_label_3
_geom_torsion_atom_site_label_4
_geom_torsion
_geom_torsion_site_symmetry_1
_geom_torsion_site_symmetry_2
_geom_torsion_site_symmetry_3
_geom_torsion_site_symmetry_4
_geom_torsion_publ_flag
C4 N C1 O1 -178.6(4) . . . . ?
C21 N C1 O1 1.2(6) . . . . ?
C4 N C1 C2 2.3(4) . . . . ?
C21 N C1 C2 -177.8(3) . . . . ?
C8 O2 C2 C3 165.1(3) . . . . ?
C8 O2 C2 C5 40.0(5) . . . . ?
C8 O2 C2 C1 -83.7(4) . . . . ?
O1 C1 C2 O2 49.5(5) . . . . ?
N C1 C2 O2 -131.5(3) . . . . ?
O1 C1 C2 C3 164.9(4) . . . . ?
N C1 C2 C3 -16.1(4) . . . . ?
O1 C1 C2 C5 -75.2(5) . . . . ?
N C1 C2 C5 103.9(4) . . . . ?
O2 C2 C3 C11 -33.1(5) . . . . ?
C5 C2 C3 C11 91.7(5) . . . . ?
C1 C2 C3 C11 -149.8(4) . . . . ?
O2 C2 C3 C4 140.3(3) . . . . ?
C5 C2 C3 C4 -95.0(4) . . . . ?
C1 C2 C3 C4 23.6(4) . . . . ?
C1 N C4 C3 12.4(4) . . . . ?
C21 N C4 C3 -167.4(3) . . . . ?
C11 C3 C4 N 150.8(4) . . . . ?
C2 C3 C4 N -22.4(4) . . . . ?
O2 C2 C5 C6 -47.2(4) . . . . ?
C3 C2 C5 C6 -170.1(3) . . . . ?
C1 C2 C5 C6 76.5(4) . . . . ?
C2 C5 C6 C7 28.4(5) . . . . ?
C2 C5 C6 C31 -153.7(3) . . . . ?
C31 C6 C7 C8 -178.3(4) . . . . ?
C5 C6 C7 C8 -0.5(6) . . . . ?
C2 O2 C8 O3 170.1(4) . . . . ?
C2 O2 C8 C7 -12.1(6) . . . . ?
C6 C7 C8 O3 168.2(4) . . . . ?
C6 C7 C8 O2 -9.5(6) . . . . ?
C2 C3 C11 C12 176.0(4) . . . . ?
C4 C3 C11 C12 4.0(7) . . . . ?
C3 C11 C12 C17 42.5(7) . . . . ?
C3 C11 C12 C13 -138.1(4) . . . . ?
C17 C12 C13 C14 -0.2(6) . . . . ?
C11 C12 C13 C14 -179.5(4) . . . . ?
C12 C13 C14 C15 1.0(6) . . . . ?
C12 C13 C14 Cl2A 179.0(3) . . . . ?
C13 C14 C15 C16 -0.8(6) . . . . ?
Cl2A C14 C15 C16 -178.7(4) . . . . ?
C13 C14 C15 Cl1 179.5(3) . . . . ?
Cl2A C14 C15 Cl1 1.5(5) . . . . ?
C14 C15 C16 C17 -0.3(7) . . . . ?
Cl1 C15 C16 C17 179.5(4) . . . . ?
C14 C15 C16 Cl2B 172.5(4) . . . . ?
Cl1 C15 C16 Cl2B -7.7(5) . . . . ?
C13 C12 C17 C16 -0.9(6) . . . . ?
C11 C12 C17 C16 178.5(4) . . . . ?
C15 C16 C17 C12 1.1(7) . . . . ?
Cl2B C16 C17 C12 -170.1(5) . . . . ?
C1 N C21 C22 115.3(5) . . . . ?
C4 N C21 C22 -64.8(5) . . . . ?
N C21 C22 C23 -101.0(5) . . . . ?
N C21 C22 C27 78.8(5) . . . . ?
C27 C22 C23 C24 -0.7(6) . . . . ?
C21 C22 C23 C24 179.1(4) . . . . ?
C22 C23 C24 C25 0.5(7) . . . . ?
C23 C24 C25 C26 0.1(8) . . . . ?
C24 C25 C26 C27 -0.4(8) . . . . ?
C25 C26 C27 C22 0.2(7) . . . . ?
C23 C22 C27 C26 0.4(6) . . . . ?
C21 C22 C27 C26 -179.4(4) . . . . ?
C7 C6 C31 C32 172.1(4) . . . . ?
C5 C6 C31 C32 -5.7(5) . . . . ?
C7 C6 C31 C36 -10.1(6) . . . . ?
C5 C6 C31 C36 172.1(4) . . . . ?
C36 C31 C32 C33 -1.3(6) . . . . ?
C6 C31 C32 C33 176.6(4) . . . . ?
C31 C32 C33 C34 -0.6(7) . . . . ?
C32 C33 C34 C35 2.2(7) . . . . ?
C33 C34 C35 C36 -2.0(7) . . . . ?
C34 C35 C36 C31 0.0(7) . . . . ?
C32 C31 C36 C35 1.6(6) . . . . ?
C6 C31 C36 C35 -176.4(4) . . . . ?
